data_4126345
loop_
_publ_author_name
'Baek, Seung-Yeol'
'Kurogi, Takashi'
'Kang, Dahye'
'Kamitani, Masahiro'
'Kwon, Seongyeon'
'Solowey, Douglas'
'Chen, Chun-Hsing'
'Pink, Maren'
'Carroll, Patrick J.'
'Mindiola, Daniel J.'
'Baik, Mu-Hyun'

_publ_section_title
;
 Room Temperature Ring-Opening of Quinoline, Isoquinoline and Pyridine
 with Low-Valent Titanium.
;
_journal_name_full 'Journal of the American Chemical Society'
_journal_paper_doi 10.1021/jacs.7b07433
_journal_year 2017
_chemical_formula_moiety 'C44 H53 N3 P2 Ti, C4 H8 O'
_chemical_formula_sum 'C48 H61 N3 O P2 Ti'
_chemical_formula_weight 805.83
_space_group_crystal_system monoclinic
_space_group_IT_number 14
_space_group_name_Hall '-P 2ybc'
_space_group_name_H-M_alt 'P 1 21/c 1'
_symmetry_space_group_name_Hall '-P 2ybc'
_symmetry_space_group_name_H-M 'P 1 21/c 1'
_atom_sites_solution_hydrogens geom
_atom_sites_solution_primary direct
_atom_sites_solution_secondary difmap
_audit_creation_date 2016-12-27
_audit_creation_method
;
Olex2 1.2
(compiled 2016.11.30 svn.r3368 for OlexSys, GUI svn.r5269)
;
_cell_angle_alpha 90
_cell_angle_beta 97.314(4)
_cell_angle_gamma 90
_cell_formula_units_Z 4
_cell_length_a 10.8721(8)
_cell_length_b 22.1655(15)
_cell_length_c 18.1546(13)
_cell_measurement_reflns_used 9850
_cell_measurement_temperature 100
_cell_measurement_theta_max 27.54
_cell_measurement_theta_min 2.27
_cell_volume 4339.4(5)
_computing_data_collection 'Bruker APEX2 v2014.11-0'
_computing_data_reduction 'Bruker SAINT v8.34A'
_computing_molecular_graphics 'Olex2 (Dolomanov et al., 2009)'
_computing_publication_material 'Olex2 (Dolomanov et al., 2009)'
_computing_structure_refinement 'ShelXL (Sheldrick, 2015)'
_computing_structure_solution 'ShelXS-1997 (Sheldrick, 2008)'
_diffrn_ambient_temperature 100
_diffrn_measured_fraction_theta_full 0.998
_diffrn_measured_fraction_theta_max 0.986
_diffrn_measurement_device 'CCD Area Detector'
_diffrn_measurement_device_type 'Bruker APEXII'
_diffrn_measurement_method '\w and \f scans'
_diffrn_radiation_monochromator graphite
_diffrn_radiation_type MoK\a
_diffrn_radiation_wavelength 0.71073
_diffrn_reflns_av_R_equivalents 0.0754
_diffrn_reflns_av_unetI/netI 0.0649
_diffrn_reflns_Laue_measured_fraction_full 0.998
_diffrn_reflns_Laue_measured_fraction_max 0.986
_diffrn_reflns_limit_h_max 14
_diffrn_reflns_limit_h_min -14
_diffrn_reflns_limit_k_max 28
_diffrn_reflns_limit_k_min -28
_diffrn_reflns_limit_l_max 23
_diffrn_reflns_limit_l_min -23
_diffrn_reflns_number 82044
_diffrn_reflns_point_group_measured_fraction_full 0.998
_diffrn_reflns_point_group_measured_fraction_max 0.986
_diffrn_reflns_theta_full 25.242
_diffrn_reflns_theta_max 27.569
_diffrn_reflns_theta_min 1.457
_diffrn_source 'sealed tube'
_exptl_absorpt_coefficient_mu 0.310
_exptl_absorpt_correction_T_max 0.7456
_exptl_absorpt_correction_T_min 0.6718
_exptl_absorpt_correction_type multi-scan
_exptl_absorpt_process_details 'SADABS v2014/4'
_exptl_crystal_colour brown
_exptl_crystal_density_diffrn 1.233
_exptl_crystal_description needle
_exptl_crystal_F_000 1720
_exptl_crystal_size_max 0.4
_exptl_crystal_size_mid 0.08
_exptl_crystal_size_min 0.03
_refine_diff_density_max 0.412
_refine_diff_density_min -0.315
_refine_diff_density_rms 0.062
_refine_ls_extinction_method none
_refine_ls_goodness_of_fit_ref 1.008
_refine_ls_hydrogen_treatment constr
_refine_ls_matrix_type full
_refine_ls_number_parameters 487
_refine_ls_number_reflns 9895
_refine_ls_number_restraints 36
_refine_ls_restrained_S_all 1.006
_refine_ls_R_factor_all 0.1116
_refine_ls_R_factor_gt 0.0525
_refine_ls_shift/su_max 0.000
_refine_ls_shift/su_mean 0.000
_refine_ls_structure_factor_coef Fsqd
_refine_ls_weighting_details 'w=1/[\s^2^(Fo^2^)+(0.0693P)^2^+2.1833P] where P=(Fo^2^+2Fc^2^)/3'
_refine_ls_weighting_scheme calc
_refine_ls_wR_factor_gt 0.1236
_refine_ls_wR_factor_ref 0.1504
_reflns_number_gt 5881
_reflns_number_total 9895
_reflns_threshold_expression 'I > 2\s(I)'
_cod_data_source_file quinoline.cif
_cod_data_source_block UP9215
_cod_database_code 4126345
_shelx_space_group_comment
;
The symmetry employed for this shelxl refinement is uniquely defined
by the following loop, which should always be used as a source of
symmetry information in preference to the above space-group names.
They are only intended as comments.
;
_shelx_shelxl_version_number 2014/7
_olex2_submission_special_instructions 'No special instructions were received'

loop_
_space_group_symop_operation_xyz
'x, y, z'
'-x, y+1/2, -z+1/2'
'-x, -y, -z'
'x, -y-1/2, z-1/2'

loop_
_atom_site_label
_atom_site_type_symbol
_atom_site_fract_x
_atom_site_fract_y
_atom_site_fract_z
_atom_site_U_iso_or_equiv
_atom_site_adp_type
_atom_site_occupancy
_atom_site_site_symmetry_order
_atom_site_calc_flag
_atom_site_refinement_flags_posn
_atom_site_refinement_flags_adp
_atom_site_refinement_flags_occupancy
_atom_site_disorder_assembly
_atom_site_disorder_group
Ti1 Ti 0.13080(5) 0.37461(2) 0.26959(3) 0.02900(14) Uani 1 1 d . . . . .
P1 P 0.24888(7) 0.30539(3) 0.18882(4) 0.03195(18) Uani 1 1 d . . . . .
P2 P -0.02822(8) 0.46124(3) 0.28023(4) 0.03404(19) Uani 1 1 d . . . . .
N1 N 0.0709(2) 0.40010(9) 0.15906(11) 0.0264(5) Uani 1 1 d . . . . .
N2 N -0.0124(2) 0.31985(10) 0.26877(12) 0.0353(6) Uani 1 1 d . . . . .
H2 H -0.0729 0.3334 0.2381 0.042 Uiso 1 1 calc R . . . .
N3 N 0.2873(2) 0.42310(11) 0.31734(13) 0.0396(6) Uani 1 1 d . . . . .
C1 C 0.1433(3) 0.39364(10) 0.09992(13) 0.0264(6) Uani 1 1 d . . . . .
C2 C 0.2352(3) 0.34925(11) 0.10364(14) 0.0303(6) Uani 1 1 d . . . . .
C3 C 0.3061(3) 0.34230(12) 0.04599(15) 0.0367(7) Uani 1 1 d . . . . .
H3 H 0.3661 0.3122 0.0492 0.044 Uiso 1 1 calc R . . . .
C4 C 0.2899(3) 0.37908(13) -0.01645(16) 0.0389(7) Uani 1 1 d . . . . .
C5 C 0.2041(3) 0.42495(12) -0.01789(14) 0.0342(6) Uani 1 1 d . . . . .
H5 H 0.1944 0.4513 -0.0580 0.041 Uiso 1 1 calc R . . . .
C6 C 0.1323(3) 0.43273(11) 0.03866(14) 0.0299(6) Uani 1 1 d . . . . .
H6 H 0.0757 0.4643 0.0362 0.036 Uiso 1 1 calc R . . . .
C7 C 0.3636(3) 0.36928(16) -0.08055(18) 0.0576(10) Uani 1 1 d . . . . .
H7A H 0.3670 0.4062 -0.1078 0.086 Uiso 1 1 calc GR . . . .
H7B H 0.3245 0.3386 -0.1127 0.086 Uiso 1 1 calc GR . . . .
H7C H 0.4463 0.3568 -0.0618 0.086 Uiso 1 1 calc GR . . . .
C8 C 0.4140(3) 0.28586(14) 0.21118(18) 0.0443(8) Uani 1 1 d . . . . .
H8 H 0.4397 0.2641 0.1687 0.053 Uiso 1 1 calc R . . . .
C9 C 0.4329(3) 0.24400(16) 0.27884(19) 0.0566(9) Uani 1 1 d . . . . .
H9A H 0.5186 0.2326 0.2884 0.085 Uiso 1 1 calc GR . . . .
H9B H 0.3827 0.2086 0.2692 0.085 Uiso 1 1 calc GR . . . .
H9C H 0.4093 0.2647 0.3214 0.085 Uiso 1 1 calc GR . . . .
C10 C 0.4949(3) 0.34204(15) 0.22449(19) 0.0536(9) Uani 1 1 d . . . . .
H10A H 0.4788 0.3613 0.2697 0.080 Uiso 1 1 calc GR . . . .
H10B H 0.4761 0.3695 0.1837 0.080 Uiso 1 1 calc GR . . . .
H10C H 0.5807 0.3307 0.2284 0.080 Uiso 1 1 calc GR . . . .
C11 C 0.1710(3) 0.23272(11) 0.16175(17) 0.0400(7) Uani 1 1 d . . . . .
H11 H 0.1561 0.2120 0.2075 0.048 Uiso 1 1 calc R . . . .
C12 C 0.2491(4) 0.19042(13) 0.11936(19) 0.0548(9) Uani 1 1 d . . . . .
H12A H 0.2025 0.1546 0.1052 0.082 Uiso 1 1 calc GR . . . .
H12B H 0.3238 0.1798 0.1507 0.082 Uiso 1 1 calc GR . . . .
H12C H 0.2699 0.2105 0.0757 0.082 Uiso 1 1 calc GR . . . .
C13 C 0.0460(3) 0.24300(13) 0.11605(18) 0.0482(8) Uani 1 1 d . . . . .
H13A H 0.0580 0.2585 0.0681 0.072 Uiso 1 1 calc GR . . . .
H13B H -0.0009 0.2715 0.1409 0.072 Uiso 1 1 calc GR . . . .
H13C H 0.0016 0.2055 0.1102 0.072 Uiso 1 1 calc GR . . . .
C14 C -0.0553(3) 0.41525(11) 0.13993(14) 0.0284(6) Uani 1 1 d . . . . .
C15 C -0.1239(3) 0.39818(12) 0.07232(15) 0.0352(7) Uani 1 1 d . . . . .
H15 H -0.0848 0.3773 0.0374 0.042 Uiso 1 1 calc R . . . .
C16 C -0.2480(3) 0.41189(13) 0.05684(17) 0.0415(7) Uani 1 1 d . . . . .
H16 H -0.2905 0.4003 0.0114 0.050 Uiso 1 1 calc R . . . .
C17 C -0.3117(3) 0.44253(14) 0.10696(17) 0.0422(8) Uani 1 1 d . . . . .
C18 C -0.2454(3) 0.45796(12) 0.17414(16) 0.0374(7) Uani 1 1 d . . . . .
H18 H -0.2862 0.4777 0.2091 0.045 Uiso 1 1 calc R . . . .
C19 C -0.1195(3) 0.44514(11) 0.19174(14) 0.0310(6) Uani 1 1 d . . . . .
C20 C -0.4467(3) 0.45995(17) 0.0884(2) 0.0596(10) Uani 1 1 d . . . . .
H20A H -0.4824 0.4664 0.1335 0.089 Uiso 1 1 calc GR . . . .
H20B H -0.4906 0.4281 0.0604 0.089 Uiso 1 1 calc GR . . . .
H20C H -0.4528 0.4963 0.0595 0.089 Uiso 1 1 calc GR . . . .
C21 C 0.0167(3) 0.54164(12) 0.27123(17) 0.0441(8) Uani 1 1 d . . . . .
H21 H 0.0637 0.5431 0.2287 0.053 Uiso 1 1 calc R . . . .
C22 C 0.1052(3) 0.56385(15) 0.33721(19) 0.0555(9) Uani 1 1 d . . . . .
H22A H 0.1450 0.6002 0.3239 0.083 Uiso 1 1 calc GR . . . .
H22B H 0.1668 0.5335 0.3513 0.083 Uiso 1 1 calc GR . . . .
H22C H 0.0598 0.5718 0.3782 0.083 Uiso 1 1 calc GR . . . .
C23 C -0.0918(3) 0.58416(13) 0.25223(19) 0.0543(9) Uani 1 1 d . . . . .
H23A H -0.1439 0.5832 0.2911 0.081 Uiso 1 1 calc GR . . . .
H23B H -0.1388 0.5718 0.2063 0.081 Uiso 1 1 calc GR . . . .
H23C H -0.0615 0.6244 0.2472 0.081 Uiso 1 1 calc GR . . . .
C24A C -0.1527(9) 0.4602(5) 0.3458(6) 0.041(2) Uani 0.625(11) 1 d . U P A 1
H24A H -0.2172 0.4898 0.3288 0.049 Uiso 0.625(11) 1 calc R . P A 1
C25A C -0.0946(7) 0.4764(4) 0.4232(3) 0.067(3) Uani 0.625(11) 1 d . U P A 1
H25A H -0.0582 0.5158 0.4228 0.101 Uiso 0.625(11) 1 calc R . P A 1
H25B H -0.1571 0.4762 0.4561 0.101 Uiso 0.625(11) 1 calc R . P A 1
H25C H -0.0316 0.4474 0.4399 0.101 Uiso 0.625(11) 1 calc R . P A 1
C26A C -0.2110(15) 0.3968(7) 0.3467(10) 0.043(3) Uani 0.625(11) 1 d . U P A 1
H26A H -0.2481 0.3864 0.2975 0.065 Uiso 0.625(11) 1 calc R . P A 1
H26B H -0.1479 0.3679 0.3635 0.065 Uiso 0.625(11) 1 calc R . P A 1
H26C H -0.2734 0.3967 0.3797 0.065 Uiso 0.625(11) 1 calc R . P A 1
C24B C -0.1074(16) 0.4549(8) 0.3613(9) 0.044(4) Uani 0.375(11) 1 d . U P A 2
H24B H -0.1401 0.4950 0.3707 0.052 Uiso 0.375(11) 1 calc R . P A 2
C25B C -0.0150(12) 0.4372(5) 0.4314(4) 0.057(3) Uani 0.375(11) 1 d . U P A 2
H25D H 0.0538 0.4647 0.4367 0.085 Uiso 0.375(11) 1 calc R . P A 2
H25E H -0.0569 0.4391 0.4748 0.085 Uiso 0.375(11) 1 calc R . P A 2
H25F H 0.0147 0.3969 0.4255 0.085 Uiso 0.375(11) 1 calc R . P A 2
C26B C -0.216(3) 0.4119(11) 0.3523(17) 0.051(6) Uani 0.375(11) 1 d . U P A 2
H26D H -0.2724 0.4230 0.3094 0.077 Uiso 0.375(11) 1 calc R . P A 2
H26E H -0.1868 0.3715 0.3464 0.077 Uiso 0.375(11) 1 calc R . P A 2
H26F H -0.2583 0.4137 0.3956 0.077 Uiso 0.375(11) 1 calc R . P A 2
C27 C -0.0483(3) 0.26810(11) 0.30005(15) 0.0331(6) Uani 1 1 d . . . . .
C28 C -0.1593(3) 0.23789(13) 0.27263(17) 0.0432(7) Uani 1 1 d . . . . .
H28 H -0.2098 0.2539 0.2322 0.052 Uiso 1 1 calc R . . . .
C29 C -0.1942(3) 0.18564(14) 0.30422(18) 0.0483(8) Uani 1 1 d . . . . .
H29 H -0.2676 0.1666 0.2850 0.058 Uiso 1 1 calc R . . . .
C30 C -0.1205(3) 0.16073(14) 0.36485(18) 0.0533(9) Uani 1 1 d . . . . .
H30 H -0.1440 0.1250 0.3860 0.064 Uiso 1 1 calc R . . . .
C31 C -0.0118(3) 0.18966(13) 0.39359(17) 0.0458(8) Uani 1 1 d . . . . .
H31 H 0.0363 0.1734 0.4349 0.055 Uiso 1 1 calc R . . . .
C32 C 0.0266(3) 0.24209(12) 0.36224(15) 0.0382(7) Uani 1 1 d . . . . .
C33 C 0.1387(3) 0.27239(14) 0.39372(17) 0.0430(7) Uani 1 1 d . . . . .
H33 H 0.1794 0.2560 0.4373 0.052 Uiso 1 1 calc R . . . .
C34 C 0.1914(3) 0.32180(14) 0.36736(17) 0.0444(8) Uani 1 1 d . . . . .
C35 C 0.2970(3) 0.34783(16) 0.41000(17) 0.0543(9) Uani 1 1 d . . . . .
H35 H 0.3324 0.3296 0.4538 0.065 Uiso 1 1 calc R . . . .
C36 C 0.3456(3) 0.39969(16) 0.38586(17) 0.0485(8) Uani 1 1 d . . . . .
C37 C 0.4493(4) 0.43029(19) 0.4257(2) 0.0641(10) Uani 1 1 d . . . . .
H37 H 0.4834 0.4153 0.4716 0.077 Uiso 1 1 calc R . . . .
C38 C 0.4989(3) 0.47947(18) 0.3992(2) 0.0621(10) Uani 1 1 d . . . . .
H38 H 0.5649 0.4990 0.4270 0.075 Uiso 1 1 calc R . . . .
C39 C 0.4498(3) 0.50159(15) 0.32838(19) 0.0496(8) Uani 1 1 d . . . . .
C40 C 0.3452(3) 0.47292(13) 0.28831(17) 0.0389(7) Uani 1 1 d . . . . .
C41 C 0.3019(3) 0.49493(12) 0.21870(17) 0.0411(7) Uani 1 1 d . . . . .
H41 H 0.2346 0.4761 0.1912 0.049 Uiso 1 1 calc R . . . .
C42 C 0.3556(3) 0.54402(13) 0.1887(2) 0.0520(9) Uani 1 1 d . . . . .
H42 H 0.3248 0.5578 0.1416 0.062 Uiso 1 1 calc R . . . .
C43 C 0.4561(3) 0.57294(15) 0.2290(2) 0.0596(10) Uani 1 1 d . . . . .
H43 H 0.4915 0.6065 0.2092 0.072 Uiso 1 1 calc R . . . .
C44 C 0.5020(3) 0.55257(15) 0.2964(2) 0.0552(9) Uani 1 1 d . . . . .
H44 H 0.5694 0.5722 0.3228 0.066 Uiso 1 1 calc R . . . .

loop_
_atom_site_aniso_label
_atom_site_aniso_U_11
_atom_site_aniso_U_22
_atom_site_aniso_U_33
_atom_site_aniso_U_23
_atom_site_aniso_U_13
_atom_site_aniso_U_12
Ti1 0.0363(3) 0.0259(2) 0.0248(2) 0.00194(19) 0.0037(2) -0.0014(2)
P1 0.0388(4) 0.0231(3) 0.0358(4) 0.0082(3) 0.0122(3) 0.0034(3)
P2 0.0544(5) 0.0243(3) 0.0247(3) -0.0016(3) 0.0100(3) 0.0001(3)
N1 0.0371(14) 0.0195(10) 0.0235(11) -0.0001(8) 0.0075(10) 0.0005(9)
N2 0.0390(14) 0.0315(12) 0.0366(13) 0.0074(10) 0.0088(11) 0.0053(10)
N3 0.0457(16) 0.0400(13) 0.0335(13) -0.0019(11) 0.0068(12) -0.0094(11)
C1 0.0389(16) 0.0187(12) 0.0224(12) -0.0007(9) 0.0077(12) -0.0042(11)
C2 0.0391(17) 0.0216(12) 0.0316(14) 0.0027(11) 0.0097(13) -0.0036(11)
C3 0.0447(18) 0.0295(14) 0.0388(16) 0.0024(12) 0.0163(14) 0.0028(13)
C4 0.0475(19) 0.0380(15) 0.0346(15) 0.0015(12) 0.0182(14) -0.0026(14)
C5 0.0476(18) 0.0305(14) 0.0258(13) 0.0034(11) 0.0102(13) -0.0062(13)
C6 0.0418(17) 0.0221(12) 0.0260(13) 0.0020(10) 0.0053(12) 0.0000(11)
C7 0.072(3) 0.061(2) 0.0470(19) 0.0116(16) 0.0342(19) 0.0090(19)
C8 0.0412(19) 0.0417(17) 0.0530(19) 0.0180(14) 0.0179(16) 0.0116(14)
C9 0.056(2) 0.057(2) 0.059(2) 0.0283(17) 0.0149(18) 0.0193(17)
C10 0.0366(19) 0.064(2) 0.061(2) 0.0225(18) 0.0073(17) 0.0045(16)
C11 0.059(2) 0.0221(13) 0.0432(17) 0.0051(12) 0.0237(16) 0.0005(13)
C12 0.087(3) 0.0267(15) 0.057(2) 0.0032(14) 0.034(2) 0.0096(16)
C13 0.065(2) 0.0298(15) 0.0525(19) -0.0074(14) 0.0171(18) -0.0112(15)
C14 0.0392(17) 0.0197(12) 0.0268(13) 0.0043(10) 0.0067(12) -0.0006(11)
C15 0.0447(19) 0.0330(14) 0.0281(14) 0.0003(11) 0.0050(14) -0.0050(13)
C16 0.047(2) 0.0402(16) 0.0353(16) 0.0087(13) -0.0018(15) -0.0120(14)
C17 0.0375(18) 0.0436(17) 0.0456(18) 0.0241(14) 0.0058(15) -0.0026(14)
C18 0.0461(19) 0.0331(15) 0.0359(16) 0.0112(12) 0.0167(14) 0.0079(13)
C19 0.0435(18) 0.0232(13) 0.0277(14) 0.0047(10) 0.0091(13) 0.0032(12)
C20 0.046(2) 0.066(2) 0.066(2) 0.0334(19) 0.0032(18) 0.0036(17)
C21 0.070(2) 0.0232(13) 0.0440(17) -0.0055(12) 0.0244(16) 0.0000(14)
C22 0.068(2) 0.0396(17) 0.061(2) -0.0189(16) 0.0178(19) -0.0098(16)
C23 0.087(3) 0.0268(15) 0.054(2) -0.0025(14) 0.0256(19) 0.0091(16)
C24A 0.044(5) 0.052(5) 0.028(4) -0.004(3) 0.008(3) 0.000(4)
C25A 0.074(5) 0.097(6) 0.034(3) -0.017(3) 0.018(3) -0.025(5)
C26A 0.041(4) 0.051(7) 0.043(4) 0.000(4) 0.027(3) 0.000(4)
C24B 0.076(11) 0.032(5) 0.029(7) 0.007(5) 0.028(6) 0.017(7)
C25B 0.080(7) 0.071(7) 0.022(4) 0.005(4) 0.020(4) -0.002(6)
C26B 0.065(8) 0.052(11) 0.038(8) 0.009(7) 0.015(6) 0.017(7)
C27 0.0406(17) 0.0249(13) 0.0357(15) -0.0004(11) 0.0123(13) 0.0022(12)
C28 0.0441(19) 0.0404(17) 0.0461(18) 0.0021(14) 0.0101(15) -0.0041(14)
C29 0.053(2) 0.0370(17) 0.057(2) 0.0007(15) 0.0155(17) -0.0109(15)
C30 0.076(3) 0.0334(16) 0.053(2) 0.0061(15) 0.0200(19) -0.0091(17)
C31 0.062(2) 0.0361(16) 0.0418(17) 0.0066(13) 0.0147(16) 0.0028(15)
C32 0.0517(19) 0.0311(14) 0.0337(15) 0.0050(12) 0.0136(14) 0.0056(13)
C33 0.0447(19) 0.0502(18) 0.0333(16) 0.0089(13) 0.0024(14) 0.0044(15)
C34 0.0468(19) 0.0451(17) 0.0415(17) 0.0090(14) 0.0065(15) -0.0030(15)
C35 0.056(2) 0.070(2) 0.0328(17) 0.0140(16) -0.0076(16) -0.0099(18)
C36 0.047(2) 0.065(2) 0.0335(16) 0.0037(15) 0.0023(15) -0.0120(17)
C37 0.059(2) 0.086(3) 0.045(2) -0.0057(19) 0.0002(18) -0.021(2)
C38 0.051(2) 0.081(3) 0.054(2) -0.019(2) 0.0048(19) -0.022(2)
C39 0.043(2) 0.0508(19) 0.058(2) -0.0147(16) 0.0142(17) -0.0063(15)
C40 0.0415(18) 0.0340(15) 0.0433(17) -0.0074(13) 0.0137(14) -0.0042(13)
C41 0.049(2) 0.0309(15) 0.0461(18) -0.0032(13) 0.0163(15) -0.0037(13)
C42 0.066(2) 0.0323(16) 0.063(2) 0.0022(15) 0.0291(19) -0.0031(16)
C43 0.059(2) 0.0361(18) 0.091(3) -0.0082(19) 0.037(2) -0.0131(17)
C44 0.048(2) 0.0483(19) 0.073(3) -0.0187(18) 0.0224(19) -0.0147(16)

loop_
_atom_type_symbol
_atom_type_description
_atom_type_scat_dispersion_real
_atom_type_scat_dispersion_imag
_atom_type_scat_source
C C 0.0033 0.0016 'International Tables Vol C Tables 4.2.6.8 and 6.1.1.4'
H H 0.0000 0.0000 'International Tables Vol C Tables 4.2.6.8 and 6.1.1.4'
N N 0.0061 0.0033 'International Tables Vol C Tables 4.2.6.8 and 6.1.1.4'
O O 0.0106 0.0060 'International Tables Vol C Tables 4.2.6.8 and 6.1.1.4'
P P 0.1023 0.0942 'International Tables Vol C Tables 4.2.6.8 and 6.1.1.4'
Ti Ti 0.2776 0.4457 'International Tables Vol C Tables 4.2.6.8 and 6.1.1.4'

loop_
_geom_angle_atom_site_label_1
_geom_angle_atom_site_label_2
_geom_angle_atom_site_label_3
_geom_angle
P1 Ti1 P2 149.80(3)
N1 Ti1 P1 74.54(6)
N1 Ti1 P2 75.26(6)
N1 Ti1 C34 162.56(10)
N2 Ti1 P1 94.56(7)
N2 Ti1 P2 85.61(7)
N2 Ti1 N1 90.56(9)
N2 Ti1 N3 156.00(9)
N2 Ti1 C34 80.25(11)
N3 Ti1 P1 95.93(7)
N3 Ti1 P2 95.87(7)
N3 Ti1 N1 113.03(9)
N3 Ti1 C34 77.99(11)
C34 Ti1 P1 91.32(9)
C34 Ti1 P2 118.32(9)
C2 P1 Ti1 99.97(9)
C2 P1 C8 106.60(13)
C2 P1 C11 104.70(13)
C8 P1 Ti1 123.87(12)
C8 P1 C11 104.68(14)
C11 P1 Ti1 115.08(10)
C19 P2 Ti1 94.74(9)
C19 P2 C21 103.35(13)
C19 P2 C24A 101.4(3)
C21 P2 Ti1 121.00(11)
C21 P2 C24A 106.3(4)
C24A P2 Ti1 124.5(3)
C24B P2 Ti1 113.2(5)
C24B P2 C19 116.3(6)
C24B P2 C21 107.7(6)
C1 N1 Ti1 124.09(17)
C14 N1 Ti1 118.10(16)
C14 N1 C1 117.0(2)
C27 N2 Ti1 141.7(2)
C36 N3 Ti1 114.91(19)
C40 N3 Ti1 128.6(2)
C40 N3 C36 116.4(2)
C2 C1 N1 119.8(2)
C2 C1 C6 117.5(2)
C6 C1 N1 122.6(2)
C1 C2 P1 113.48(19)
C3 C2 P1 126.2(2)
C3 C2 C1 120.3(2)
C2 C3 C4 121.8(3)
C3 C4 C7 121.3(3)
C5 C4 C3 117.6(3)
C5 C4 C7 121.1(3)
C6 C5 C4 121.7(2)
C5 C6 C1 120.9(2)
C9 C8 P1 110.3(2)
C10 C8 P1 111.7(2)
C10 C8 C9 110.6(3)
C12 C11 P1 113.5(2)
C13 C11 P1 111.18(19)
C13 C11 C12 109.4(3)
C15 C14 N1 122.8(2)
C15 C14 C19 117.3(3)
C19 C14 N1 119.8(2)
C16 C15 C14 121.1(3)
C15 C16 C17 122.1(3)
C16 C17 C20 121.9(3)
C18 C17 C16 116.9(3)
C18 C17 C20 121.2(3)
C17 C18 C19 122.7(3)
C14 C19 P2 115.0(2)
C18 C19 P2 125.0(2)
C18 C19 C14 119.9(3)
C22 C21 P2 112.8(2)
C23 C21 P2 114.2(2)
C23 C21 C22 112.0(2)
C25A C24A P2 109.4(6)
C25A C24A C26A 109.2(10)
C26A C24A P2 110.0(9)
C25B C24B P2 111.0(10)
C26B C24B P2 114.2(15)
C26B C24B C25B 109.9(16)
N2 C27 C28 122.0(3)
N2 C27 C32 120.4(3)
C28 C27 C32 117.6(3)
C29 C28 C27 121.6(3)
C28 C29 C30 120.4(3)
C31 C30 C29 119.4(3)
C32 C31 C30 121.4(3)
C27 C32 C33 119.5(3)
C31 C32 C27 119.6(3)
C31 C32 C33 120.8(3)
C34 C33 C32 127.7(3)
C33 C34 Ti1 129.2(2)
C33 C34 C35 119.0(3)
C35 C34 Ti1 111.6(2)
C36 C35 C34 119.1(3)
N3 C36 C37 120.3(3)
C35 C36 N3 116.3(3)
C35 C36 C37 123.4(3)
C38 C37 C36 122.4(3)
C37 C38 C39 119.2(3)
C38 C39 C40 119.7(3)
C38 C39 C44 121.5(3)
C40 C39 C44 118.8(3)
N3 C40 C39 121.8(3)
C41 C40 N3 120.3(3)
C41 C40 C39 117.9(3)
C42 C41 C40 121.9(3)
C41 C42 C43 119.9(3)
C44 C43 C42 120.1(3)
C43 C44 C39 121.3(3)

loop_
_geom_bond_atom_site_label_1
_geom_bond_atom_site_label_2
_geom_bond_distance
Ti1 P1 2.5752(9)
Ti1 P2 2.6074(9)
Ti1 N1 2.107(2)
Ti1 N2 1.973(2)
Ti1 N3 2.104(2)
Ti1 C34 2.158(3)
P1 C2 1.817(3)
P1 C8 1.841(3)
P1 C11 1.857(3)
P2 C19 1.813(3)
P2 C21 1.860(3)
P2 C24A 1.912(12)
P2 C24B 1.802(18)
N1 C1 1.417(3)
N1 C14 1.412(3)
N2 C27 1.359(3)
N3 C36 1.420(4)
N3 C40 1.406(4)
C1 C2 1.398(4)
C1 C6 1.403(3)
C2 C3 1.385(4)
C3 C4 1.389(4)
C4 C5 1.378(4)
C4 C7 1.510(4)
C5 C6 1.378(4)
C8 C9 1.532(4)
C8 C10 1.526(5)
C11 C12 1.536(4)
C11 C13 1.517(5)
C14 C15 1.405(4)
C14 C19 1.406(4)
C15 C16 1.377(4)
C16 C17 1.389(4)
C17 C18 1.379(4)
C17 C20 1.513(4)
C18 C19 1.395(4)
C21 C22 1.520(4)
C21 C23 1.515(4)
C24A C25A 1.508(11)
C24A C26A 1.543(16)
C24B C25B 1.568(16)
C24B C26B 1.51(3)
C27 C28 1.414(4)
C27 C32 1.427(4)
C28 C29 1.367(4)
C29 C30 1.390(5)
C30 C31 1.387(5)
C31 C32 1.382(4)
C32 C33 1.444(4)
C33 C34 1.352(4)
C34 C35 1.423(4)
C35 C36 1.360(5)
C36 C37 1.431(5)
C37 C38 1.332(5)
C38 C39 1.416(5)
C39 C40 1.420(4)
C39 C44 1.421(5)
C40 C41 1.380(4)
C41 C42 1.379(4)
C42 C43 1.392(5)
C43 C44 1.339(5)
